data_7229361
loop_
_publ_author_name
'Green, Michael T.'
'Peczkowski, Gary R.'
'Al-Ani, Aneesa J.'
'Benjamin, Sophie L.'
'Simpkins, Nigel S.'
'Jones, Alan M.'

_publ_section_title
;
 Total synthesis and structural revision of a mangrove alkaloid
;
_journal_issue 77
_journal_name_full 'RSC Adv.'
_journal_page_first 48754
_journal_paper_doi 10.1039/C7RA10483A
_journal_volume 7
_journal_year 2017
_chemical_formula_moiety 'C12 H8 N2 O3'
_chemical_formula_sum 'C12 H8 N2 O3'
_chemical_formula_weight 228.20
_space_group_crystal_system triclinic
_space_group_IT_number 2
_space_group_name_Hall '-P 1'
_space_group_name_H-M_alt 'P -1'
_symmetry_space_group_name_Hall '-P 1'
_symmetry_space_group_name_H-M 'P -1'
_atom_sites_solution_hydrogens geom
_atom_sites_solution_primary dual
_audit_creation_date 2016-09-29
_audit_creation_method
;
Olex2 1.2
(compiled 2016.09.09 svn.r3337 for OlexSys, GUI svn.r5227)
;
_audit_update_record
;
2017-08-19 deposited with the CCDC.
2017-10-09 downloaded from the CCDC.
;
_cell_angle_alpha 95.529(8)
_cell_angle_beta 103.372(9)
_cell_angle_gamma 115.216(10)
_cell_formula_units_Z 2
_cell_length_a 7.2887(8)
_cell_length_b 7.9722(7)
_cell_length_c 9.8335(10)
_cell_measurement_reflns_used 5384
_cell_measurement_temperature 150.00(10)
_cell_measurement_theta_max 29.2070
_cell_measurement_theta_min 4.0090
_cell_volume 490.45(10)
_computing_cell_refinement 'CrysAlisPro 1.171.38.43f (Rigaku OD, 2015)'
_computing_data_collection 'CrysAlisPro 1.171.38.43f (Rigaku OD, 2015)'
_computing_data_reduction 'CrysAlisPro 1.171.38.43f (Rigaku OD, 2015)'
_computing_molecular_graphics 'Olex2 (Dolomanov et al., 2009)'
_computing_publication_material 'Olex2 (Dolomanov et al., 2009)'
_computing_structure_refinement 'ShelXL (Sheldrick, 2015)'
_computing_structure_solution 'ShelXT (Sheldrick, 2015)'
_diffrn_ambient_environment N~2~
_diffrn_ambient_temperature 150.00(10)
_diffrn_detector 'CCD plate'
_diffrn_detector_area_resol_mean 15.9832
_diffrn_detector_type Sapphire3
_diffrn_measured_fraction_theta_full 0.998
_diffrn_measured_fraction_theta_max 0.996
_diffrn_measurement_details
;
List of Runs (angles in degrees, time in seconds):

  # Type    Start    End  Width  t~exp~   \w     \q     \k     \f   Frames
#--------------------------------------------------------------------------
  1  \w    -83.00   3.00   1.00    2.50    --  -16.31 -63.00 -83.15   86
  2  \w    -84.00   0.00   1.00    2.50    --  -16.31 -57.00-180.00   84
  3  \w    -84.00   0.00   1.00    2.50    --  -16.31 -57.00   0.00   84
  4  \w    -83.00   1.00   1.00    2.50    --  -16.31 -60.00 107.64   84
  5  \w    -51.00  33.00   1.00    2.50    --   16.39 -53.00-169.19   84
  6  \w      0.00  84.00   1.00    2.50    --   16.39  57.00 120.00   84
  7  \w    -51.00  33.00   1.00    2.50    --   16.39 -57.00-120.00   84
  8  \w    -53.00  36.00   1.00    2.50    --   16.39 -37.00 120.00   89
  9  \w    -51.00  33.00   1.00    2.50    --   16.39 -57.00 -60.00   84
 10  \w    -51.00  33.00   1.00    2.50    --   16.39 -57.00   0.00   84
 11  \w    -50.00  36.00   1.00    2.50    --   16.39 -65.00  86.52   86
 12  \w    -51.00  33.00   1.00    2.50    --   16.39 -57.00 120.00   84
 13  \w    -51.00  33.00   1.00    2.50    --   16.39 -58.00  40.91   84
 14  \w    -55.00  46.00   1.00    2.50    --   16.39 -19.00 150.00  101
 15  \w    -51.00  33.00   1.00    2.50    --   16.39 -57.00-180.00   84
 16  \w    -51.00  33.00   1.00    2.50    --   16.39 -57.00 150.00   84
 17  \w    -51.00  33.00   1.00    2.50    --   16.39 -56.00 -14.63   84
 18  \w    -53.00  14.00   1.00    2.50    --   16.39 -37.00  30.00   67
 19  \w    -53.00  36.00   1.00    2.50    --   16.39 -37.00 -60.00   89
;
_diffrn_measurement_device 'four-circle diffractometer'
_diffrn_measurement_device_type 'Xcalibur, Sapphire3, Gemini'
_diffrn_measurement_method '\w scans'
_diffrn_orient_matrix_type 'CrysAlisPro convention (1999,Acta A55,543-557)'
_diffrn_orient_matrix_UB_11 -0.0872321000
_diffrn_orient_matrix_UB_12 0.0163778000
_diffrn_orient_matrix_UB_13 -0.0310373000
_diffrn_orient_matrix_UB_21 0.0695790000
_diffrn_orient_matrix_UB_22 0.0989059000
_diffrn_orient_matrix_UB_23 0.0148119000
_diffrn_orient_matrix_UB_31 0.0168616000
_diffrn_orient_matrix_UB_32 -0.0109287000
_diffrn_orient_matrix_UB_33 -0.0678060000
_diffrn_radiation_monochromator graphite
_diffrn_radiation_probe x-ray
_diffrn_radiation_type MoK\a
_diffrn_radiation_wavelength 0.71073
_diffrn_reflns_av_R_equivalents 0.0644
_diffrn_reflns_av_unetI/netI 0.0298
_diffrn_reflns_Laue_measured_fraction_full 0.998
_diffrn_reflns_Laue_measured_fraction_max 0.996
_diffrn_reflns_limit_h_max 9
_diffrn_reflns_limit_h_min -9
_diffrn_reflns_limit_k_max 10
_diffrn_reflns_limit_k_min -10
_diffrn_reflns_limit_l_max 12
_diffrn_reflns_limit_l_min -12
_diffrn_reflns_number 16711
_diffrn_reflns_point_group_measured_fraction_full 0.998
_diffrn_reflns_point_group_measured_fraction_max 0.996
_diffrn_reflns_theta_full 26.000
_diffrn_reflns_theta_max 27.484
_diffrn_reflns_theta_min 3.194
_diffrn_source 'fine-focus sealed X-ray tube'
_diffrn_source_type 'Enhance (Mo) X-ray Source'
_exptl_absorpt_coefficient_mu 0.114
_exptl_absorpt_correction_T_max 0.936
_exptl_absorpt_correction_T_min 0.904
_exptl_absorpt_correction_type analytical
_exptl_absorpt_process_details
;
CrysAlisPro 1.171.38.43f (Rigaku Oxford Diffraction, 2015)
Analytical numeric absorption correction using a multifaceted crystal
            model based on expressions derived by R.C. Clark & J.S. Reid.
(Clark, R. C. & Reid, J. S. (1995). Acta Cryst. A51, 887-897)
Empirical absorption correction using spherical harmonics,
 implemented in SCALE3 ABSPACK scaling algorithm.
;
_exptl_crystal_colour colourless
_exptl_crystal_colour_primary colourless
_exptl_crystal_density_diffrn 1.545
_exptl_crystal_description irregular
_exptl_crystal_F_000 236
_exptl_crystal_preparation 'Fragment cut from larger crystal'
_exptl_crystal_size_max 0.777
_exptl_crystal_size_mid 0.586
_exptl_crystal_size_min 0.447
_refine_diff_density_max 0.437
_refine_diff_density_min -0.310
_refine_diff_density_rms 0.071
_refine_ls_extinction_method none
_refine_ls_goodness_of_fit_ref 1.126
_refine_ls_hydrogen_treatment constr
_refine_ls_matrix_type full
_refine_ls_number_parameters 155
_refine_ls_number_reflns 2245
_refine_ls_number_restraints 0
_refine_ls_restrained_S_all 1.126
_refine_ls_R_factor_all 0.0630
_refine_ls_R_factor_gt 0.0592
_refine_ls_shift/su_max 0.000
_refine_ls_shift/su_mean 0.000
_refine_ls_structure_factor_coef Fsqd
_refine_ls_weighting_details 'w=1/[\s^2^(Fo^2^)+(0.1000P)^2^+0.1910P] where P=(Fo^2^+2Fc^2^)/3'
_refine_ls_weighting_scheme calc
_refine_ls_wR_factor_gt 0.1652
_refine_ls_wR_factor_ref 0.1690
_reflns_Friedel_coverage 0.000
_reflns_number_gt 2079
_reflns_number_total 2245
_reflns_threshold_expression 'I > 2\s(I)'
_cod_data_source_file c7ra10483a2.cif
_cod_data_source_block slb_jones_3
_cod_original_cell_volume 490.45(9)
_cod_database_code 7229361
_chemical_oxdiff_formula C12H8N2O3
_chemical_oxdiff_usercomment 'Alan Jones 1'
_shelx_space_group_comment
;
The symmetry employed for this shelxl refinement is uniquely defined
by the following loop, which should always be used as a source of
symmetry information in preference to the above space-group names.
They are only intended as comments.
;
_reflns_odcompleteness_completeness 99.85
_reflns_odcompleteness_iscentric 1
_reflns_odcompleteness_theta 26.32
_olex2_refinement_description
;
1. Fixed Uiso
 At 1.2 times of:
  All C(H) groups
 At 1.5 times of:
  All C(H,H,H) groups
2.a Aromatic/amide H refined with riding coordinates:
 C4(H4), C6(H6), C7(H7), C8(H8), C9(H9)
2.b Idealised Me refined as rotating group:
 C1(H1A,H1B,H1C)
;
_shelx_shelxl_version_number 2014/7
_olex2_exptl_crystal_mounting_method Loop
_olex2_submission_special_instructions 'No special instructions were received'
_oxdiff_exptl_absorpt_empirical_details
;
Empirical correction (ABSPACK) includes:
- Absorption correction using spherical harmonics
- Frame scaling
;
_oxdiff_exptl_absorpt_empirical_full_max 1.294
_oxdiff_exptl_absorpt_empirical_full_min 0.756

loop_
_space_group_symop_operation_xyz
'x, y, z'
'-x, -y, -z'

loop_
_atom_site_label
_atom_site_type_symbol
_atom_site_fract_x
_atom_site_fract_y
_atom_site_fract_z
_atom_site_U_iso_or_equiv
_atom_site_adp_type
_atom_site_occupancy
_atom_site_site_symmetry_order
_atom_site_calc_flag
_atom_site_refinement_flags_posn
O1 O 0.7168(2) 0.7431(2) 0.13320(14) 0.0311(4) Uani 1 1 d .
O2 O 0.7694(2) 0.49373(18) 0.66699(14) 0.0273(3) Uani 1 1 d .
O3 O 0.7822(2) 0.32253(18) 0.40085(14) 0.0264(3) Uani 1 1 d .
N1 N 0.7563(2) 0.5082(2) 0.23855(16) 0.0249(4) Uani 1 1 d .
N2 N 0.7564(2) 0.6030(2) 0.45945(16) 0.0216(4) Uani 1 1 d .
C1 C 0.7627(3) 0.3955(3) 0.1161(2) 0.0306(4) Uani 1 1 d .
H1A H 0.9044 0.4507 0.1082 0.046 Uiso 1 1 calc GR
H1B H 0.6659 0.3934 0.0303 0.046 Uiso 1 1 calc GR
H1C H 0.7222 0.2680 0.1288 0.046 Uiso 1 1 calc GR
C2 C 0.7360(3) 0.6729(3) 0.2362(2) 0.0238(4) Uani 1 1 d .
C3 C 0.7415(3) 0.7384(2) 0.38230(19) 0.0211(4) Uani 1 1 d .
C4 C 0.7343(3) 0.8932(2) 0.44069(19) 0.0218(4) Uani 1 1 d .
H4 H 0.7248 0.9802 0.3865 0.026 Uiso 1 1 calc R
C5 C 0.7414(3) 0.9225(2) 0.58878(19) 0.0207(4) Uani 1 1 d .
C6 C 0.7334(3) 1.0811(2) 0.6562(2) 0.0239(4) Uani 1 1 d .
H6 H 0.7255 1.1714 0.6052 0.029 Uiso 1 1 calc R
C7 C 0.7373(3) 1.1041(3) 0.7977(2) 0.0271(4) Uani 1 1 d .
H7 H 0.7297 1.2089 0.8411 0.033 Uiso 1 1 calc R
C8 C 0.7525(3) 0.9714(3) 0.8767(2) 0.0280(4) Uani 1 1 d .
H8 H 0.7564 0.9887 0.9724 0.034 Uiso 1 1 calc R
C9 C 0.7617(3) 0.8142(3) 0.8122(2) 0.0247(4) Uani 1 1 d .
H9 H 0.7718 0.7259 0.8649 0.030 Uiso 1 1 calc R
C10 C 0.7560(3) 0.7876(2) 0.66919(19) 0.0207(4) Uani 1 1 d .
C11 C 0.7622(3) 0.6158(2) 0.60380(19) 0.0203(4) Uani 1 1 d .
C12 C 0.7676(3) 0.4596(2) 0.37077(19) 0.0219(4) Uani 1 1 d .

loop_
_atom_site_aniso_label
_atom_site_aniso_U_11
_atom_site_aniso_U_22
_atom_site_aniso_U_33
_atom_site_aniso_U_23
_atom_site_aniso_U_13
_atom_site_aniso_U_12
O1 0.0447(8) 0.0338(8) 0.0235(7) 0.0181(6) 0.0108(6) 0.0231(6)
O2 0.0414(7) 0.0222(7) 0.0278(7) 0.0165(5) 0.0123(6) 0.0200(6)
O3 0.0364(7) 0.0200(6) 0.0303(7) 0.0118(5) 0.0110(6) 0.0179(5)
N1 0.0337(8) 0.0239(8) 0.0224(8) 0.0097(6) 0.0084(6) 0.0172(7)
N2 0.0293(8) 0.0182(7) 0.0238(8) 0.0118(6) 0.0086(6) 0.0151(6)
C1 0.0398(10) 0.0320(10) 0.0244(10) 0.0073(8) 0.0092(8) 0.0207(8)
C2 0.0270(8) 0.0229(9) 0.0239(9) 0.0104(7) 0.0060(7) 0.0133(7)
C3 0.0247(8) 0.0208(8) 0.0220(9) 0.0129(7) 0.0066(6) 0.0129(7)
C4 0.0269(8) 0.0195(8) 0.0241(9) 0.0136(7) 0.0078(7) 0.0134(7)
C5 0.0238(8) 0.0191(8) 0.0237(9) 0.0117(7) 0.0080(7) 0.0122(7)
C6 0.0288(9) 0.0185(8) 0.0284(9) 0.0116(7) 0.0088(7) 0.0131(7)
C7 0.0360(10) 0.0219(9) 0.0290(10) 0.0075(7) 0.0106(8) 0.0177(8)
C8 0.0376(10) 0.0275(9) 0.0232(9) 0.0094(7) 0.0111(8) 0.0174(8)
C9 0.0308(9) 0.0241(9) 0.0238(9) 0.0125(7) 0.0077(7) 0.0156(7)
C10 0.0236(8) 0.0183(8) 0.0247(9) 0.0115(7) 0.0077(7) 0.0122(7)
C11 0.0243(8) 0.0188(8) 0.0222(9) 0.0115(7) 0.0071(6) 0.0124(7)
C12 0.0258(8) 0.0204(8) 0.0228(9) 0.0093(7) 0.0078(7) 0.0123(7)

loop_
_atom_type_symbol
_atom_type_description
_atom_type_scat_dispersion_real
_atom_type_scat_dispersion_imag
_atom_type_scat_source
C C 0.0033 0.0016 'International Tables Vol C Tables 4.2.6.8 and 6.1.1.4'
H H 0.0000 0.0000 'International Tables Vol C Tables 4.2.6.8 and 6.1.1.4'
N N 0.0061 0.0033 'International Tables Vol C Tables 4.2.6.8 and 6.1.1.4'
O O 0.0106 0.0060 'International Tables Vol C Tables 4.2.6.8 and 6.1.1.4'

loop_
_exptl_crystal_face_index_h
_exptl_crystal_face_index_k
_exptl_crystal_face_index_l
_exptl_crystal_face_perp_dist
8 3 -3 0.2540
-8 -3 3 0.2540
0 3 12 0.2988
0 -3 -12 0.2988
8 -10 -2 0.1599
-6 11 -4 0.2098
-8 7 9 0.2837
-4 9 -9 0.2001
-5 1 13 0.3591
5 -1 -13 0.3591

loop_
_geom_angle_atom_site_label_1
_geom_angle_atom_site_label_2
_geom_angle_atom_site_label_3
_geom_angle
C2 N1 C1 124.22(16)
C2 N1 C12 112.75(16)
C12 N1 C1 123.03(15)
C3 N2 C12 109.82(14)
C11 N2 C3 123.33(15)
C11 N2 C12 126.84(14)
N1 C1 H1A 109.5
N1 C1 H1B 109.5
N1 C1 H1C 109.5
H1A C1 H1B 109.5
H1A C1 H1C 109.5
H1B C1 H1C 109.5
O1 C2 N1 126.02(18)
O1 C2 C3 128.96(17)
N1 C2 C3 105.02(14)
N2 C3 C2 106.71(15)
C4 C3 N2 122.88(16)
C4 C3 C2 130.41(16)
C3 C4 H4 120.6
C3 C4 C5 118.74(15)
C5 C4 H4 120.6
C6 C5 C4 121.57(15)
C6 C5 C10 118.87(16)
C10 C5 C4 119.57(16)
C5 C6 H6 119.8
C7 C6 C5 120.31(16)
C7 C6 H6 119.8
C6 C7 H7 119.7
C6 C7 C8 120.66(17)
C8 C7 H7 119.7
C7 C8 H8 120.1
C9 C8 C7 119.90(17)
C9 C8 H8 120.1
C8 C9 H9 119.8
C8 C9 C10 120.32(16)
C10 C9 H9 119.8
C5 C10 C11 121.50(16)
C9 C10 C5 119.95(16)
C9 C10 C11 118.55(15)
O2 C11 N2 121.97(17)
O2 C11 C10 124.05(17)
N2 C11 C10 113.98(14)
O3 C12 N1 126.22(17)
O3 C12 N2 128.13(16)
N1 C12 N2 105.65(14)

loop_
_geom_bond_atom_site_label_1
_geom_bond_atom_site_label_2
_geom_bond_distance
O1 C2 1.212(2)
O2 C11 1.217(2)
O3 C12 1.200(2)
N1 C1 1.453(2)
N1 C2 1.384(2)
N1 C12 1.386(2)
N2 C3 1.405(2)
N2 C11 1.403(2)
N2 C12 1.412(2)
C1 H1A 0.9600
C1 H1B 0.9600
C1 H1C 0.9600
C2 C3 1.466(3)
C3 C4 1.337(2)
C4 H4 0.9300
C4 C5 1.438(2)
C5 C6 1.400(2)
C5 C10 1.420(2)
C6 H6 0.9300
C6 C7 1.379(3)
C7 H7 0.9300
C7 C8 1.397(3)
C8 H8 0.9300
C8 C9 1.384(3)
C9 H9 0.9300
C9 C10 1.390(3)
C10 C11 1.479(2)

loop_
_geom_torsion_atom_site_label_1
_geom_torsion_atom_site_label_2
_geom_torsion_atom_site_label_3
_geom_torsion_atom_site_label_4
_geom_torsion
O1 C2 C3 N2 177.32(18)
O1 C2 C3 C4 -2.6(3)
N1 C2 C3 N2 -2.23(18)
N1 C2 C3 C4 177.87(18)
N2 C3 C4 C5 -0.2(3)
C1 N1 C2 O1 1.6(3)
C1 N1 C2 C3 -178.86(16)
C1 N1 C12 O3 -0.5(3)
C1 N1 C12 N2 179.98(15)
C2 N1 C12 O3 178.79(17)
C2 N1 C12 N2 -0.7(2)
C2 C3 C4 C5 179.69(17)
C3 N2 C11 O2 177.97(15)
C3 N2 C11 C10 -1.3(2)
C3 N2 C12 O3 179.71(17)
C3 N2 C12 N1 -0.82(19)
C3 C4 C5 C6 -179.69(16)
C3 C4 C5 C10 0.0(3)
C4 C5 C6 C7 179.00(16)
C4 C5 C10 C9 -179.62(15)
C4 C5 C10 C11 -0.5(3)
C5 C6 C7 C8 1.0(3)
C5 C10 C11 O2 -178.13(16)
C5 C10 C11 N2 1.1(2)
C6 C5 C10 C9 0.1(3)
C6 C5 C10 C11 179.21(15)
C6 C7 C8 C9 -0.6(3)
C7 C8 C9 C10 0.0(3)
C8 C9 C10 C5 0.2(3)
C8 C9 C10 C11 -178.88(16)
C9 C10 C11 O2 1.0(3)
C9 C10 C11 N2 -179.80(15)
C10 C5 C6 C7 -0.7(3)
C11 N2 C3 C2 -179.02(15)
C11 N2 C3 C4 0.9(3)
C11 N2 C12 O3 0.7(3)
C11 N2 C12 N1 -179.85(15)
C12 N1 C2 O1 -177.74(17)
C12 N1 C2 C3 1.8(2)
C12 N2 C3 C2 1.91(19)
C12 N2 C3 C4 -178.18(16)
C12 N2 C11 O2 -3.1(3)
C12 N2 C11 C10 177.63(14)

loop_
_exptl_oxdiff_crystal_face_indexfrac_h
_exptl_oxdiff_crystal_face_indexfrac_k
_exptl_oxdiff_crystal_face_indexfrac_l
_exptl_oxdiff_crystal_face_x
_exptl_oxdiff_crystal_face_y
_exptl_oxdiff_crystal_face_z
7.9418 3.0779 -2.9459 -0.5509 0.8134 0.3000
-7.9418 -3.0779 2.9459 0.5509 -0.8134 -0.3000
0.0088 2.9607 12.0422 -0.3260 0.4718 -0.8487
-0.0088 -2.9607 -12.0422 0.3260 -0.4718 0.8487
8.0450 -9.9938 -2.0889 -0.8006 -0.4596 0.3865
-6.0755 11.0385 -3.8988 0.8318 0.6113 0.0413
-8.0031 6.9463 9.0610 0.5307 0.2644 -0.8253
-4.0801 9.0632 -8.9189 0.7812 0.4804 0.4369
-4.9562 0.9154 13.0064 0.0436 -0.0617 -0.9755
4.9562 -0.9154 -13.0064 -0.0436 0.0617 0.9755
